data_7712662
loop_
_publ_author_name
'Buchner, Magnus Richard'
'Cocic, Dusan'
'Ivlev, Sergei'
'Spang, Nils'
'M\"uller, Matthias'
'Puchta, Ralph'

_publ_section_title
;
 Ligand exchange at tetra-coordinated beryllium centres
;
_journal_name_full 'Dalton Transactions'
_journal_paper_doi 10.1039/D3DT00713H
_journal_year 2023
_chemical_formula_sum 'C6 H18 Be2 Br4 P2'
_chemical_formula_weight 489.80
_space_group_crystal_system monoclinic
_space_group_IT_number 14
_space_group_name_Hall '-P 2yn'
_space_group_name_H-M_alt 'P 1 21/n 1'
_atom_sites_solution_hydrogens geom
_atom_sites_solution_primary direct
_atom_sites_solution_secondary difmap
_audit_creation_method SHELXL-2018/3
_audit_update_record
;
2023-03-22 deposited with the CCDC.	2023-03-23 downloaded from the CCDC.
;
_cell_angle_alpha 90
_cell_angle_beta 91.180(6)
_cell_angle_gamma 90
_cell_formula_units_Z 2
_cell_length_a 6.4585(4)
_cell_length_b 13.3248(11)
_cell_length_c 9.9155(9)
_cell_measurement_reflns_used 7665
_cell_measurement_temperature 100(2)
_cell_measurement_theta_max 29.51
_cell_measurement_theta_min 3.06
_cell_volume 853.13(12)
_computing_cell_refinement
;
X-Area Recipe 1.36.0.0 (STOE, 2020)
;
_computing_data_collection
;
X-Area WinXpose 2.0.22.0 (STOE, 2016)
;
_computing_data_reduction
;
X-Area Integrate 1.78.3.0 (STOE, 2020)
X-Area X-Red 1.65.2.0 (STOE, 2020)
;
_computing_publication_material
;
STOE & Cie GmbH, X-Area, software package for collecting single-crystal or
multi-domain crystal data on STOE area-detector diffractometers, for image
processing, for the correction and scaling of reflection intensities and
for outlier rejection, version 1.90, Darmstadt 2020
;
_computing_structure_refinement 'SHELXL-2019/1 (Sheldrick, 2019)'
_diffrn_ambient_temperature 100(2)
_diffrn_detector_area_resol_mean 6.67
_diffrn_measured_fraction_theta_full 0.994
_diffrn_measured_fraction_theta_max 0.981
_diffrn_measurement_device '2-circle diffractometer'
_diffrn_measurement_device_type 'STOE IPDS II'
_diffrn_measurement_method 'rotation method, \w scans'
_diffrn_radiation_type MoK\a
_diffrn_radiation_wavelength 0.71073
_diffrn_reflns_av_R_equivalents 0.0482
_diffrn_reflns_av_unetI/netI 0.0360
_diffrn_reflns_Laue_measured_fraction_full 0.994
_diffrn_reflns_Laue_measured_fraction_max 0.981
_diffrn_reflns_limit_h_max 8
_diffrn_reflns_limit_h_min -8
_diffrn_reflns_limit_k_max 18
_diffrn_reflns_limit_k_min -16
_diffrn_reflns_limit_l_max 13
_diffrn_reflns_limit_l_min 0
_diffrn_reflns_number 11112
_diffrn_reflns_point_group_measured_fraction_full 0.994
_diffrn_reflns_point_group_measured_fraction_max 0.981
_diffrn_reflns_theta_full 25.242
_diffrn_reflns_theta_max 29.368
_diffrn_reflns_theta_min 2.561
_diffrn_source 'sealed X-ray tube, 12 x 0.4 mm long-fine focus'
_exptl_absorpt_coefficient_mu 9.590
_exptl_absorpt_correction_T_max 0.0766
_exptl_absorpt_correction_T_min 0.0139
_exptl_absorpt_correction_type multi-scan
_exptl_absorpt_process_details
;
STOE LANA, absorption correction by scaling of reflection intensities.
J. Koziskova, F. Hahn, J. Richter, J. Kozisek, "Comparison of different
absorption corrections on the model structure of tetrakis(\m~2~-acetato)-
diaqua-di-copper(II)", Acta Chimica Slovaca, vol. 9, no. 2, 2016, pp. 136 - 140.
Afterwards a spherical absorption correction was performed within STOE LANA.
;
_exptl_crystal_colour colorless
_exptl_crystal_density_diffrn 1.907
_exptl_crystal_density_method 'not measured'
_exptl_crystal_description block
_exptl_crystal_F_000 464
_exptl_crystal_size_max 0.250
_exptl_crystal_size_mid 0.153
_exptl_crystal_size_min 0.136
_refine_diff_density_max 1.183
_refine_diff_density_min -0.894
_refine_diff_density_rms 0.192
_refine_ls_extinction_method none
_refine_ls_goodness_of_fit_ref 0.987
_refine_ls_hydrogen_treatment constr
_refine_ls_matrix_type full
_refine_ls_number_parameters 67
_refine_ls_number_reflns 2298
_refine_ls_number_restraints 0
_refine_ls_restrained_S_all 0.987
_refine_ls_R_factor_all 0.0488
_refine_ls_R_factor_gt 0.0436
_refine_ls_shift/su_max 0.001
_refine_ls_shift/su_mean 0.000
_refine_ls_structure_factor_coef Fsqd
_refine_ls_weighting_details 'w=1/[\s^2^(Fo^2^)+(0.0859P)^2^] where P=(Fo^2^+2Fc^2^)/3'
_refine_ls_weighting_scheme calc
_refine_ls_wR_factor_gt 0.1148
_refine_ls_wR_factor_ref 0.1174
_reflns_Friedel_coverage 0.000
_reflns_number_gt 1861
_reflns_number_total 2298
_reflns_threshold_expression 'I > 2\s(I)'
_cod_data_source_file d3dt00713h2.cif
_cod_data_source_block 2_a
_cod_original_sg_symbol_H-M 'P 21/n'
_cod_database_code 7712662
_shelx_shelxl_version_number 2018/3
_shelx_space_group_comment
;
The symmetry employed for this shelxl refinement is uniquely defined
by the following loop, which should always be used as a source of
symmetry information in preference to the above space-group names.
They are only intended as comments.
;

loop_
_space_group_symop_operation_xyz
'x, y, z'
'-x+1/2, y+1/2, -z+1/2'
'-x, -y, -z'
'x-1/2, -y-1/2, z-1/2'

loop_
_atom_site_label
_atom_site_type_symbol
_atom_site_fract_x
_atom_site_fract_y
_atom_site_fract_z
_atom_site_U_iso_or_equiv
_atom_site_adp_type
_atom_site_occupancy
_atom_site_site_symmetry_order
_atom_site_calc_flag
_atom_site_refinement_flags_posn
_atom_site_refinement_flags_adp
_atom_site_refinement_flags_occupancy
_atom_site_disorder_assembly
_atom_site_disorder_group
Br01 Br 0.72078(6) 0.57146(3) 0.51193(4) 0.03255(14) Uani 1 1 d . . . . .
Br02 Br 0.32520(6) 0.60496(3) 0.76772(4) 0.03622(15) Uani 1 1 d . . . . .
P01 P 0.63220(16) 0.38757(7) 0.75411(11) 0.0310(2) Uani 1 1 d . . . . .
C001 C 0.7152(10) 0.2866(4) 0.6467(6) 0.0645(16) Uani 1 1 d . . . . .
H01A H 0.811498 0.312708 0.580165 0.097 Uiso 1 1 calc R U . . .
H01B H 0.594435 0.257272 0.600019 0.097 Uiso 1 1 calc R U . . .
H01C H 0.784629 0.235018 0.701636 0.097 Uiso 1 1 calc R U . . .
C002 C 0.4694(7) 0.3296(3) 0.8778(5) 0.0379(9) Uani 1 1 d . . . . .
H02A H 0.348855 0.299087 0.832274 0.057 Uiso 1 1 calc R U . . .
H02B H 0.422728 0.380607 0.941588 0.057 Uiso 1 1 calc R U . . .
H02C H 0.548101 0.277755 0.926553 0.057 Uiso 1 1 calc R U . . .
C03 C 0.8591(7) 0.4300(5) 0.8481(7) 0.0599(15) Uani 1 1 d . . . . .
H03A H 0.964748 0.452206 0.785174 0.090 Uiso 1 1 calc R U . . .
H03B H 0.914164 0.374666 0.903265 0.090 Uiso 1 1 calc R U . . .
H03C H 0.821177 0.485938 0.906750 0.090 Uiso 1 1 calc R U . . .
Be01 Be 0.4795(7) 0.5040(4) 0.6431(5) 0.0274(9) Uani 1 1 d . . . . .

loop_
_atom_site_aniso_label
_atom_site_aniso_U_11
_atom_site_aniso_U_22
_atom_site_aniso_U_33
_atom_site_aniso_U_23
_atom_site_aniso_U_13
_atom_site_aniso_U_12
Br01 0.0298(2) 0.0379(2) 0.0300(2) 0.00143(14) 0.00157(15) -0.01020(14)
Br02 0.0390(2) 0.0315(2) 0.0384(3) -0.00286(15) 0.00650(18) 0.00380(14)
P01 0.0297(5) 0.0331(5) 0.0303(5) 0.0045(4) 0.0027(4) 0.0050(4)
C001 0.084(4) 0.057(3) 0.052(3) 0.001(2) 0.010(3) 0.043(3)
C002 0.040(2) 0.0328(18) 0.041(2) 0.0065(17) 0.0000(17) -0.0038(16)
C03 0.032(2) 0.083(4) 0.064(4) 0.024(3) -0.013(2) -0.013(2)
Be01 0.029(2) 0.029(2) 0.025(2) -0.0022(17) -0.0017(17) -0.0017(17)

loop_
_atom_type_symbol
_atom_type_description
_atom_type_scat_dispersion_real
_atom_type_scat_dispersion_imag
_atom_type_scat_source
C C 0.0033 0.0016 'International Tables Vol C Tables 4.2.6.8 and 6.1.1.4'
H H 0.0000 0.0000 'International Tables Vol C Tables 4.2.6.8 and 6.1.1.4'
Be Be 0.0005 0.0002 'International Tables Vol C Tables 4.2.6.8 and 6.1.1.4'
P P 0.1023 0.0942 'International Tables Vol C Tables 4.2.6.8 and 6.1.1.4'
Br Br -0.2901 2.4595 'International Tables Vol C Tables 4.2.6.8 and 6.1.1.4'

loop_
_geom_angle_atom_site_label_1
_geom_angle_atom_site_label_2
_geom_angle_atom_site_label_3
_geom_angle
_geom_angle_site_symmetry_1
_geom_angle_site_symmetry_3
_geom_angle_publ_flag
Be01 Br01 Be01 79.52(18) 3_666 . ?
C001 P01 C002 105.4(3) . . ?
C001 P01 C03 106.8(3) . . ?
C002 P01 C03 105.1(2) . . ?
C001 P01 Be01 112.2(2) . . ?
C002 P01 Be01 113.09(19) . . ?
C03 P01 Be01 113.5(2) . . ?
P01 C001 H01A 109.5 . . ?
P01 C001 H01B 109.5 . . ?
H01A C001 H01B 109.5 . . ?
P01 C001 H01C 109.5 . . ?
H01A C001 H01C 109.5 . . ?
H01B C001 H01C 109.5 . . ?
P01 C002 H02A 109.5 . . ?
P01 C002 H02B 109.5 . . ?
H02A C002 H02B 109.5 . . ?
P01 C002 H02C 109.5 . . ?
H02A C002 H02C 109.5 . . ?
H02B C002 H02C 109.5 . . ?
P01 C03 H03A 109.5 . . ?
P01 C03 H03B 109.5 . . ?
H03A C03 H03B 109.5 . . ?
P01 C03 H03C 109.5 . . ?
H03A C03 H03C 109.5 . . ?
H03B C03 H03C 109.5 . . ?
Br02 Be01 P01 112.5(2) . . ?
Br02 Be01 Br01 114.9(2) . 3_666 ?
P01 Be01 Br01 106.5(2) . 3_666 ?
Br02 Be01 Br01 115.5(2) . . ?
P01 Be01 Br01 105.8(2) . . ?
Br01 Be01 Br01 100.48(18) 3_666 . ?

loop_
_geom_bond_atom_site_label_1
_geom_bond_atom_site_label_2
_geom_bond_distance
_geom_bond_site_symmetry_2
_geom_bond_publ_flag
Br01 Be01 2.228(5) 3_666 ?
Br01 Be01 2.238(5) . ?
Br02 Be01 2.093(5) . ?
P01 C001 1.804(5) . ?
P01 C002 1.805(4) . ?
P01 C03 1.811(5) . ?
P01 Be01 2.133(5) . ?
C001 H01A 0.9800 . ?
C001 H01B 0.9800 . ?
C001 H01C 0.9800 . ?
C002 H02A 0.9800 . ?
C002 H02B 0.9800 . ?
C002 H02C 0.9800 . ?
C03 H03A 0.9800 . ?
C03 H03B 0.9800 . ?
C03 H03C 0.9800 . ?

loop_
_geom_hbond_atom_site_label_D
_geom_hbond_atom_site_label_H
_geom_hbond_atom_site_label_A
_geom_hbond_distance_DH
_geom_hbond_distance_HA
_geom_hbond_distance_DA
_geom_hbond_angle_DHA
_geom_hbond_site_symmetry_A
_geom_hbond_publ_flag
C001 H01C Br02 0.98 3.07 3.910(5) 144.8 2_646 yes
C002 H02A Br02 0.98 2.98 3.814(4) 143.5 2_546 yes
C03 H03A Br02 0.98 3.10 3.903(5) 140.2 1_655 yes
